data_4337523
loop_
_publ_author_name
'Tang, Qun'
'Liu, Shuxia'
'Liu, Yiwei'
'He, Danfeng'
'Miao, Jun'
'Wang, Xingquan'
'Ji, Yujuan'
'Zheng, Zhiping'

_publ_section_title
;
 Color tuning and white light emission via in situ doping of luminescent
 lanthanide metal-organic frameworks.
;
_journal_issue 1
_journal_name_full 'Inorganic chemistry'
_journal_page_first 289
_journal_page_last 293
_journal_paper_doi 10.1021/ic402228g
_journal_volume 53
_journal_year 2014
_chemical_formula_moiety 'C21 H27 La N6 O7'
_chemical_formula_sum 'C21 H27 La N6 O7'
_chemical_formula_weight 614.40
_chemical_name_systematic
; 
 ? 
;
_space_group_IT_number 14
_symmetry_cell_setting monoclinic
_symmetry_space_group_name_Hall '-P 2ybc'
_symmetry_space_group_name_H-M 'P 1 21/c 1'
_atom_sites_solution_hydrogens geom
_atom_sites_solution_primary direct
_atom_sites_solution_secondary difmap
_audit_creation_method SHELXL-97
_cell_angle_alpha 90.000(5)
_cell_angle_beta 100.990(5)
_cell_angle_gamma 90.000(5)
_cell_formula_units_Z 4
_cell_length_a 16.584(5)
_cell_length_b 26.705(5)
_cell_length_c 8.180(5)
_cell_measurement_reflns_used 1500
_cell_measurement_temperature 293(2)
_cell_measurement_theta_max 25.05
_cell_measurement_theta_min 1.97
_cell_volume 3556(3)
_computing_cell_refinement 'Bruker SMART'
_computing_data_collection 'Bruker SMART'
_computing_data_reduction 'Bruker SAINT'
_computing_molecular_graphics 'Bruker SHELXTL'
_computing_publication_material 'Bruker SHELXTL'
_computing_structure_refinement 'SHELXL-97 (Sheldrick, 1997)'
_computing_structure_solution 'SHELXS-97 (Sheldrick, 1990)'
_diffrn_ambient_temperature 293(2)
_diffrn_measured_fraction_theta_full 0.998
_diffrn_measured_fraction_theta_max 0.998
_diffrn_measurement_device_type 'CCD area detector'
_diffrn_measurement_method 'phi and omega scans'
_diffrn_radiation_monochromator graphite
_diffrn_radiation_source 'fine-focus sealed tube'
_diffrn_radiation_type MoK\a
_diffrn_radiation_wavelength 0.71069
_diffrn_reflns_av_R_equivalents 0.0802
_diffrn_reflns_av_sigmaI/netI 0.1021
_diffrn_reflns_limit_h_max 19
_diffrn_reflns_limit_h_min -19
_diffrn_reflns_limit_k_max 21
_diffrn_reflns_limit_k_min -31
_diffrn_reflns_limit_l_max 9
_diffrn_reflns_limit_l_min -9
_diffrn_reflns_number 18432
_diffrn_reflns_theta_full 25.05
_diffrn_reflns_theta_max 25.05
_diffrn_reflns_theta_min 1.97
_exptl_absorpt_coefficient_mu 1.238
_exptl_absorpt_correction_T_max 0.787
_exptl_absorpt_correction_T_min 0.742
_exptl_absorpt_correction_type multi-scan
_exptl_absorpt_process_details sadabs
_exptl_crystal_colour colourless
_exptl_crystal_density_diffrn 1.148
_exptl_crystal_density_meas 1.148
_exptl_crystal_density_method 'not measured'
_exptl_crystal_description needle
_exptl_crystal_F_000 1232
_exptl_crystal_size_max 0.245
_exptl_crystal_size_mid 0.201
_exptl_crystal_size_min 0.193
_platon_squeeze_details
;
'The free DMF and water molecules were highly disordered and could not be modeled properly, thus the SQUEEZE routine of PLATON was applied to remove the contributions to the scattering from the solvent molecules. The reported refinements are of the guest-free structures using the *.hkp files produced via the SQUEEZE routine.'
;
_refine_diff_density_max 0.765
_refine_diff_density_min -1.078
_refine_diff_density_rms 0.114
_refine_ls_extinction_method none
_refine_ls_goodness_of_fit_ref 1.042
_refine_ls_hydrogen_treatment none
_refine_ls_matrix_type full
_refine_ls_number_parameters 325
_refine_ls_number_reflns 6288
_refine_ls_number_restraints 0
_refine_ls_restrained_S_all 1.042
_refine_ls_R_factor_all 0.0754
_refine_ls_R_factor_gt 0.0458
_refine_ls_shift/su_max 0.006
_refine_ls_shift/su_mean 0.001
_refine_ls_structure_factor_coef Fsqd
_refine_ls_weighting_details 'calc w=1/[\s^2^(Fo^2^)+(0.0175P)^2^+0.0000P] where P=(Fo^2^+2Fc^2^)/3'
_refine_ls_weighting_scheme calc
_refine_ls_wR_factor_gt 0.0777
_refine_ls_wR_factor_ref 0.0828
_reflns_number_gt 4184
_reflns_number_total 6305
_reflns_threshold_expression >2sigma(I)
_cod_data_source_file ic402228g_si_002.cif
_cod_data_source_block La
_cod_depositor_comments
;
The following automatic conversions were performed:

'_symmetry_cell_setting' value 'Monoclinic' changed to 'monoclinic'
according to
/usr/data/users/saulius/automatic-downloads/current/ACS/lib/dictionaries/cif_core.dic
dictionary named 'cif_core.dic' version 2.4.2 from 2011-04-26.

Automatic conversion script
Id: cif_fix_values 2281 2013-09-26 08:29:07Z andrius 
;
_cod_original_sg_symbol_H-M 'P 21/c'
_cod_database_code 4337523

loop_
_symmetry_equiv_pos_as_xyz
'x, y, z'
'-x, y+1/2, -z+1/2'
'-x, -y, -z'
'x, -y-1/2, z-1/2'

loop_
_atom_site_label
_atom_site_type_symbol
_atom_site_fract_x
_atom_site_fract_y
_atom_site_fract_z
_atom_site_U_iso_or_equiv
_atom_site_adp_type
_atom_site_occupancy
_atom_site_symmetry_multiplicity
_atom_site_calc_flag
_atom_site_refinement_flags
C1 C 1.1318(4) -0.2150(2) 0.4205(8) 0.0359(17) Uani 1 1 d .
C2 C 0.5056(4) 0.2019(2) -0.1049(8) 0.0346(16) Uani 1 1 d .
H2 H 0.505(3) 0.2183(19) 0.002(6) 0.042 Uiso 1 1 calc .
C3 C 0.7832(4) 0.1521(2) -0.0480(9) 0.0379(17) Uani 1 1 d .
C4 C 0.7178(3) -0.1213(2) 0.1772(8) 0.0337(16) Uani 1 1 d .
C5 C 0.8005(4) 0.0961(2) -0.0435(8) 0.0333(16) Uani 1 1 d .
H5 H 0.823(3) 0.0868(19) -0.142(6) 0.040 Uiso 1 1 calc .
C6 C 0.3510(4) 0.2028(2) -0.1748(8) 0.0478(19) Uani 1 1 d .
H6A H 0.3454 0.2217 -0.0762 0.057 Uiso 1 1 calc R
H6B H 0.3043 0.2106 -0.2620 0.057 Uiso 1 1 calc R
C7 C 0.8471(4) -0.1131(2) 0.3213(8) 0.0365(16) Uani 1 1 d .
C8 C 1.0651(3) -0.1873(2) 0.4833(7) 0.0291(15) Uani 1 1 d .
H8 H 1.079(3) -0.1856(18) 0.605(6) 0.035 Uiso 1 1 calc .
C9 C 0.8719(3) 0.0216(2) 0.1084(9) 0.0456(19) Uani 1 1 d .
H9A H 0.8974 0.0129 0.0149 0.055 Uiso 1 1 calc R
H9B H 0.9077 0.0104 0.2097 0.055 Uiso 1 1 calc R
C10 C 0.7880(4) -0.0502(2) 0.1569(7) 0.0335(15) Uani 1 1 d .
C11 C 0.9146(4) -0.1823(2) 0.4952(8) 0.0498(19) Uani 1 1 d .
H11A H 0.8616 -0.1982 0.4590 0.060 Uiso 1 1 calc R
H11B H 0.9257 -0.1806 0.6159 0.060 Uiso 1 1 calc R
C12 C 0.9825(3) -0.2133(2) 0.4349(8) 0.0409(17) Uani 1 1 d .
H12A H 0.9855 -0.2464 0.4845 0.049 Uiso 1 1 calc R
H12B H 0.9689 -0.2171 0.3149 0.049 Uiso 1 1 calc R
C13 C 0.4298(3) 0.2180(2) -0.2304(8) 0.0460(18) Uani 1 1 d .
H13A H 0.4305 0.2540 -0.2442 0.055 Uiso 1 1 calc R
H13B H 0.4313 0.2027 -0.3374 0.055 Uiso 1 1 calc R
C14 C 0.7175(4) 0.0683(2) -0.0476(9) 0.053(2) Uani 1 1 d .
H14A H 0.6954 0.0774 0.0499 0.063 Uiso 1 1 calc R
H14B H 0.6783 0.0786 -0.1455 0.063 Uiso 1 1 calc R
C15 C 0.8601(4) 0.0783(2) 0.1143(8) 0.0482(19) Uani 1 1 d .
H15A H 0.9127 0.0949 0.1217 0.058 Uiso 1 1 calc R
H15B H 0.8382 0.0870 0.2124 0.058 Uiso 1 1 calc R
C16 C 1.0593(3) -0.1332(2) 0.4140(8) 0.0410(17) Uani 1 1 d .
H16A H 1.1109 -0.1160 0.4526 0.049 Uiso 1 1 calc R
H16B H 1.0495 -0.1342 0.2933 0.049 Uiso 1 1 calc R
C17 C 0.4224(4) 0.1302(2) -0.0189(8) 0.0485(19) Uani 1 1 d .
H17A H 0.4188 0.0940 -0.0103 0.058 Uiso 1 1 calc R
H17B H 0.4232 0.1445 0.0903 0.058 Uiso 1 1 calc R
C18 C 0.5020(4) 0.1447(2) -0.0812(8) 0.0469(18) Uani 1 1 d .
H18A H 0.5496 0.1338 -0.0010 0.056 Uiso 1 1 calc R
H18B H 0.5031 0.1281 -0.1862 0.056 Uiso 1 1 calc R
C19 C 0.9900(4) -0.1048(2) 0.4708(8) 0.0470(18) Uani 1 1 d .
H19A H 1.0030 -0.1003 0.5906 0.056 Uiso 1 1 calc R
H19B H 0.9842 -0.0720 0.4191 0.056 Uiso 1 1 calc R
N1 N 0.7172(3) -0.07609(17) 0.1094(6) 0.0376(13) Uani 1 1 d .
N2 N 0.7809(3) -0.14344(17) 0.2828(7) 0.0403(13) Uani 1 1 d .
N3 N 0.8544(3) -0.06620(17) 0.2669(6) 0.0385(14) Uani 1 1 d .
N4 N 0.9137(3) -0.13220(18) 0.4259(7) 0.0426(15) Uani 1 1 d .
N5 N 0.7923(3) -0.00316(18) 0.0911(7) 0.0465(15) Uani 1 1 d .
N6 N 0.3515(3) 0.14926(19) -0.1377(7) 0.0456(15) Uani 1 1 d .
C20 C 0.5842(4) 0.2163(2) -0.1618(8) 0.0363(16) Uani 1 1 d .
C21 C 0.7289(4) 0.0118(2) -0.0511(8) 0.051(2) Uani 1 1 d .
H21A H 0.6776 -0.0048 -0.0454 0.061 Uiso 1 1 calc R
H21B H 0.7453 0.0021 -0.1543 0.061 Uiso 1 1 calc R
O1 O 0.6448(2) 0.23355(15) -0.0577(5) 0.0369(11) Uani 1 1 d .
O2 O 0.7901(3) 0.17576(15) 0.0875(5) 0.0437(12) Uani 1 1 d .
O3 O 0.8806(2) 0.26549(15) 0.2209(5) 0.0416(11) Uani 1 1 d .
O4 O 0.6533(2) 0.16653(15) 0.2704(5) 0.0463(12) Uani 1 1 d .
O5 O 1.2053(2) -0.21573(13) 0.5131(5) 0.0303(10) Uani 1 1 d .
O6 O 0.5901(3) 0.28779(17) 0.1878(5) 0.0540(13) Uani 1 1 d .
O7 O 0.7595(3) 0.17092(15) -0.1904(5) 0.0489(13) Uani 1 1 d .
La1 La 0.730160(18) 0.243982(11) 0.21464(4) 0.01854(9) Uani 1 1 d .

loop_
_atom_site_aniso_label
_atom_site_aniso_U_11
_atom_site_aniso_U_22
_atom_site_aniso_U_33
_atom_site_aniso_U_23
_atom_site_aniso_U_13
_atom_site_aniso_U_12
C1 0.024(4) 0.041(4) 0.037(4) 0.008(3) -0.008(3) -0.001(3)
C2 0.022(3) 0.038(4) 0.043(4) -0.004(3) 0.005(3) -0.015(3)
C3 0.035(4) 0.025(4) 0.055(5) 0.005(4) 0.013(4) 0.001(3)
C4 0.020(4) 0.030(4) 0.051(5) 0.001(3) 0.008(3) -0.004(3)
C5 0.035(4) 0.025(4) 0.039(4) 0.003(3) 0.008(3) 0.000(3)
C6 0.039(4) 0.034(4) 0.071(5) 0.015(4) 0.013(4) -0.002(3)
C7 0.026(4) 0.036(4) 0.049(5) -0.002(3) 0.012(3) 0.003(3)
C8 0.024(3) 0.030(4) 0.033(4) 0.002(3) 0.004(3) 0.006(3)
C9 0.026(4) 0.023(4) 0.084(6) 0.010(4) 0.000(4) -0.003(3)
C10 0.034(4) 0.027(4) 0.039(4) 0.006(3) 0.003(3) 0.001(3)
C11 0.031(4) 0.039(4) 0.076(5) 0.011(4) 0.003(4) 0.006(3)
C12 0.034(4) 0.029(4) 0.058(5) 0.019(3) 0.004(4) 0.000(3)
C13 0.026(4) 0.046(4) 0.064(5) 0.011(4) 0.003(4) -0.007(3)
C14 0.031(4) 0.041(4) 0.079(6) 0.018(4) -0.009(4) -0.003(3)
C15 0.047(4) 0.022(4) 0.068(5) 0.007(3) -0.009(4) -0.007(3)
C16 0.024(4) 0.033(4) 0.062(5) -0.003(3) -0.001(3) -0.003(3)
C17 0.030(4) 0.046(4) 0.063(5) 0.025(4) -0.008(4) -0.002(3)
C18 0.030(4) 0.039(4) 0.069(5) 0.007(4) 0.003(4) -0.003(3)
C19 0.031(4) 0.039(4) 0.066(5) -0.007(4) -0.007(4) 0.004(3)
N1 0.027(3) 0.028(3) 0.052(4) 0.010(3) -0.005(3) -0.007(2)
N2 0.024(3) 0.036(3) 0.056(4) 0.009(3) -0.004(3) -0.005(3)
N3 0.031(3) 0.021(3) 0.057(4) 0.011(3) -0.007(3) -0.004(2)
N4 0.022(3) 0.031(3) 0.069(4) 0.011(3) -0.005(3) 0.003(3)
N5 0.036(3) 0.029(3) 0.066(4) 0.018(3) -0.012(3) -0.008(3)
N6 0.028(3) 0.032(3) 0.073(4) 0.019(3) 0.001(3) -0.002(3)
C20 0.041(4) 0.031(4) 0.034(4) -0.002(3) -0.001(4) -0.007(3)
C21 0.044(4) 0.023(4) 0.073(5) 0.015(4) -0.020(4) 0.000(3)
O1 0.025(2) 0.051(3) 0.033(3) -0.004(2) 0.000(2) -0.007(2)
O2 0.056(3) 0.034(3) 0.041(3) -0.005(2) 0.007(3) 0.002(2)
O3 0.037(2) 0.049(3) 0.035(3) 0.015(2) -0.001(2) -0.005(2)
O4 0.049(3) 0.045(3) 0.045(3) -0.002(2) 0.009(2) -0.011(2)
O5 0.024(2) 0.030(2) 0.035(3) -0.0014(19) 0.001(2) 0.0009(19)
O6 0.040(3) 0.081(4) 0.039(3) 0.002(3) 0.004(2) 0.024(3)
O7 0.061(3) 0.037(3) 0.050(3) 0.016(2) 0.014(3) 0.012(2)
La1 0.01682(15) 0.01976(17) 0.01838(16) -0.00113(18) 0.00172(11) -0.00005(17)

loop_
_atom_type_symbol
_atom_type_description
_atom_type_scat_dispersion_real
_atom_type_scat_dispersion_imag
_atom_type_scat_source
C C 0.0033 0.0016 'International Tables Vol C Tables 4.2.6.8 and 6.1.1.4'
H H 0.0000 0.0000 'International Tables Vol C Tables 4.2.6.8 and 6.1.1.4'
N N 0.0061 0.0033 'International Tables Vol C Tables 4.2.6.8 and 6.1.1.4'
O O 0.0106 0.0060 'International Tables Vol C Tables 4.2.6.8 and 6.1.1.4'
La La -0.2871 2.4523 'International Tables Vol C Tables 4.2.6.8 and 6.1.1.4'
Eu Eu -0.1578 3.6682 'International Tables Vol C Tables 4.2.6.8 and 6.1.1.4'
Tb Tb -0.1723 4.1537 'International Tables Vol C Tables 4.2.6.8 and 6.1.1.4'

loop_
_geom_angle_atom_site_label_1
_geom_angle_atom_site_label_2
_geom_angle_atom_site_label_3
_geom_angle
_geom_angle_site_symmetry_1
_geom_angle_site_symmetry_3
O3 C1 O5 120.1(6) 2_745 .
O3 C1 C8 121.4(6) 2_745 .
O5 C1 C8 118.5(6) . .
O3 C1 La1 59.9(3) 2_745 2_745
O5 C1 La1 60.3(3) . 2_745
C8 C1 La1 172.3(4) . 2_745
C20 C2 C13 111.7(5) . .
C20 C2 C18 110.2(5) . .
C13 C2 C18 108.4(5) . .
O2 C3 O7 124.9(6) . .
O2 C3 C5 119.0(6) . .
O7 C3 C5 116.0(6) . .
N1 C4 N2 127.3(5) . .
N1 C4 N6 117.5(6) . 3_655
N2 C4 N6 115.2(5) . 3_655
C3 C5 C15 114.3(5) . .
C3 C5 C14 107.9(5) . .
C15 C5 C14 107.0(5) . .
N6 C6 C13 110.6(5) . .
N3 C7 N2 127.0(6) . .
N3 C7 N4 116.5(6) . .
N2 C7 N4 116.5(6) . .
C1 C8 C12 111.8(5) . .
C1 C8 C16 109.5(5) . .
C12 C8 C16 109.9(5) . .
N5 C9 C15 109.4(5) . .
N3 C10 N1 125.6(5) . .
N3 C10 N5 117.0(5) . .
N1 C10 N5 117.4(5) . .
N4 C11 C12 108.8(5) . .
C8 C12 C11 110.2(5) . .
C6 C13 C2 111.7(5) . .
C21 C14 C5 111.1(5) . .
C9 C15 C5 110.2(5) . .
C19 C16 C8 110.6(5) . .
N6 C17 C18 108.7(5) . .
C2 C18 C17 110.2(5) . .
N4 C19 C16 110.2(5) . .
C4 N1 C10 114.0(5) . .
C7 N2 C4 112.3(5) . .
C7 N3 C10 113.7(5) . .
C7 N4 C19 122.4(5) . .
C7 N4 C11 122.6(5) . .
C19 N4 C11 114.9(5) . .
C10 N5 C9 119.3(5) . .
C10 N5 C21 118.5(5) . .
C9 N5 C21 116.8(5) . .
C4 N6 C6 121.2(5) 3_655 .
C4 N6 C17 120.1(5) 3_655 .
C6 N6 C17 116.7(5) . .
O6 C20 O1 119.2(6) 4_565 .
O6 C20 C2 120.8(6) 4_565 .
O1 C20 C2 120.1(6) . .
O6 C20 La1 58.7(3) 4_565 4_565
O1 C20 La1 60.7(3) . 4_565
C2 C20 La1 173.4(4) . 4_565
N5 C21 C14 109.2(5) . .
C20 O1 La1 155.1(4) . .
C20 O1 La1 94.1(4) . 4_565
La1 O1 La1 109.15(14) . 4_565
C3 O2 La1 141.6(4) . .
C1 O3 La1 95.0(4) 2_755 .
C1 O5 La1 138.0(4) . 3_756
C1 O5 La1 93.3(4) . 2_745
La1 O5 La1 111.68(14) 3_756 2_745
C20 O6 La1 96.6(4) 4_566 .
C3 O7 La1 132.8(4) . 4_565
O5 La1 O2 90.88(13) 3_756 .
O5 La1 O1 153.87(13) 3_756 .
O2 La1 O1 74.45(14) . .
O5 La1 O7 88.31(14) 3_756 4_566
O2 La1 O7 140.88(14) . 4_566
O1 La1 O7 116.78(15) . 4_566
O5 La1 O4 74.05(13) 3_756 .
O2 La1 O4 73.80(13) . .
O1 La1 O4 81.03(13) . .
O7 La1 O4 142.29(13) 4_566 .
O5 La1 O3 77.93(12) 3_756 .
O2 La1 O3 72.32(13) . .
O1 La1 O3 116.33(12) . .
O7 La1 O3 69.28(14) 4_566 .
O4 La1 O3 135.13(13) . .
O5 La1 O5 129.34(15) 3_756 2_755
O2 La1 O5 74.86(13) . 2_755
O1 La1 O5 68.29(12) . 2_755
O7 La1 O5 75.66(13) 4_566 2_755
O4 La1 O5 140.80(12) . 2_755
O3 La1 O5 51.41(12) . 2_755
O5 La1 O6 117.22(13) 3_756 .
O2 La1 O6 138.46(15) . .
O1 La1 O6 67.22(13) . .
O7 La1 O6 73.94(15) 4_566 .
O4 La1 O6 84.77(14) . .
O3 La1 O6 139.73(14) . .
O5 La1 O6 104.07(13) 2_755 .
O5 La1 O1 67.51(12) 3_756 4_566
O2 La1 O1 143.73(13) . 4_566
O1 La1 O1 112.39(14) . 4_566
O7 La1 O1 70.07(13) 4_566 4_566
O4 La1 O1 72.40(12) . 4_566
O3 La1 O1 126.46(12) . 4_566
O5 La1 O1 141.37(12) 2_755 4_566
O6 La1 O1 49.73(13) . 4_566
O5 La1 C1 103.00(17) 3_756 2_755
O2 La1 C1 72.78(15) . 2_755
O1 La1 C1 93.32(15) . 2_755
O7 La1 C1 69.35(15) 4_566 2_755
O4 La1 C1 146.39(14) . 2_755
O3 La1 C1 25.08(13) . 2_755
O5 La1 C1 26.37(14) 2_755 2_755
O6 La1 C1 123.65(16) . 2_755
O1 La1 C1 138.52(14) 4_566 2_755
O5 La1 C20 92.54(15) 3_756 4_566
O2 La1 C20 147.45(15) . 4_566
O1 La1 C20 88.99(16) . 4_566
O7 La1 C20 71.61(15) 4_566 4_566
O4 La1 C20 76.09(15) . 4_566
O3 La1 C20 139.90(15) . 4_566
O5 La1 C20 125.12(14) 2_755 4_566
O6 La1 C20 24.69(13) . 4_566
O1 La1 C20 25.13(13) 4_566 4_566
C1 La1 C20 137.24(15) 2_755 4_566
O5 La1 La1 149.84(9) 3_756 4_565
O2 La1 La1 63.24(10) . 4_565
O1 La1 La1 37.03(8) . 4_565
O7 La1 La1 102.02(10) 4_566 4_565
O4 La1 La1 109.96(9) . 4_565
O3 La1 La1 79.43(9) . 4_565
O5 La1 La1 32.95(8) 2_755 4_565
O6 La1 La1 92.92(10) . 4_565
O1 La1 La1 142.64(8) 4_566 4_565
C1 La1 La1 56.45(12) 2_755 4_565
C20 La1 La1 117.58(13) 4_566 4_565

loop_
_geom_bond_atom_site_label_1
_geom_bond_atom_site_label_2
_geom_bond_distance
_geom_bond_site_symmetry_2
C1 O3 1.250(6) 2_745
C1 O5 1.307(6) .
C1 C8 1.501(8) .
C1 La1 2.938(6) 2_745
C2 C20 1.515(8) .
C2 C13 1.525(8) .
C2 C18 1.543(8) .
C3 O2 1.262(7) .
C3 O7 1.260(7) .
C3 C5 1.521(8) .
C4 N1 1.327(7) .
C4 N2 1.358(7) .
C4 N6 1.358(7) 3_655
C5 C15 1.545(8) .
C5 C14 1.559(7) .
C6 N6 1.462(7) .
C6 C13 1.518(7) .
C7 N3 1.341(7) .
C7 N2 1.354(7) .
C7 N4 1.361(7) .
C8 C12 1.519(7) .
C8 C16 1.546(7) .
C9 N5 1.459(6) .
C9 C15 1.528(7) .
C10 N3 1.350(7) .
C10 N1 1.354(7) .
C10 N5 1.375(7) .
C11 N4 1.452(7) .
C11 C12 1.550(7) .
C14 C21 1.520(7) .
C16 C19 1.521(7) .
C17 N6 1.466(7) .
C17 C18 1.552(7) .
C19 N4 1.448(7) .
N5 C21 1.467(7) .
N6 C4 1.358(7) 3_655
C20 O6 1.257(6) 4_565
C20 O1 1.273(6) .
C20 La1 2.990(6) 4_565
O1 La1 2.417(4) .
O1 La1 2.616(4) 4_565
O2 La1 2.404(4) .
O3 C1 1.250(6) 2_755
O3 La1 2.552(4) .
O4 La1 2.517(4) .
O5 La1 2.401(4) 3_756
O5 La1 2.556(4) 2_745
O6 C20 1.257(6) 4_566
O6 La1 2.572(4) .
O7 La1 2.421(4) 4_565
La1 O5 2.401(4) 3_756
La1 O7 2.421(4) 4_566
La1 O5 2.556(4) 2_755
La1 O1 2.616(4) 4_566
La1 C1 2.938(6) 2_755
La1 C20 2.990(6) 4_566
La1 La1 4.103(2) 4_565

loop_
_platon_squeeze_void_nr
_platon_squeeze_void_average_x
_platon_squeeze_void_average_y
_platon_squeeze_void_average_z
_platon_squeeze_void_volume
_platon_squeeze_void_count_electrons
_platon_squeeze_void_content
1 0.500 0.004 -0.114 1482 454 ' '
